data_2219674
loop_
_publ_author_name
'Daneshvar, Shirin'
'Aghabozorg, Hossein'
'Manteghi, Faranak'

_publ_section_title
;
 Bis(2,4,6-triamino-1,3,5-triazin-1-ium)
 tris(pyridine-2,6-dicarboxylato)zirconate(IV) tetrahydrate
;
_journal_coeditor_code OM2259
_journal_issue 10
_journal_name_full 'Acta Crystallographica Section E'
_journal_page_first m1308
_journal_page_last m1309
_journal_paper_doi 10.1107/S1600536808029887
_journal_volume 64
_journal_year 2008
_chemical_formula_iupac '(C3 H7 N6)2 [Zr (C7 H3 N O4)3], 4H2 O'
_chemical_formula_moiety 'C21 H9 N3 O12 Zr, 2(C3 H7 N6), 4(H2 O)'
_chemical_formula_sum 'C27 H31 N15 O16 Zr'
_chemical_formula_weight 912.89
_chemical_name_systematic
;
Bis(2,4,6-triamino-1,3,5-triazin-1-ium)
tris(pyridine-2,6-dicarboxylato)zirconate(IV) tetrahydrate
;
_space_group_IT_number 2
_symmetry_cell_setting triclinic
_symmetry_space_group_name_Hall '-P 1'
_symmetry_space_group_name_H-M 'P -1'
_atom_sites_solution_hydrogens mixed
_atom_sites_solution_primary direct
_atom_sites_solution_secondary difmap
_audit_creation_method SHELXL-97
_cell_angle_alpha 97.926(19)
_cell_angle_beta 106.050(12)
_cell_angle_gamma 107.839(11)
_cell_formula_units_Z 2
_cell_length_a 9.3749(16)
_cell_length_b 12.308(3)
_cell_length_c 16.934(4)
_cell_measurement_reflns_used 658
_cell_measurement_temperature 120(2)
_cell_measurement_theta_max 28
_cell_measurement_theta_min 3
_cell_volume 1733.8(7)
_computing_cell_refinement 'SAINT (Bruker, 2007)'
_computing_data_collection 'SMART (Bruker, 2007)'
_computing_data_reduction 'SAINT (Bruker, 2007)'
_computing_molecular_graphics 'SHELXTL (Sheldrick, 2008)'
_computing_publication_material 'SHELXTL (Sheldrick, 2008)'
_computing_structure_refinement 'SHELXTL (Sheldrick, 2008)'
_computing_structure_solution 'SHELXTL (Sheldrick, 2008)'
_diffrn_ambient_temperature 120(2)
_diffrn_measured_fraction_theta_full 0.996
_diffrn_measured_fraction_theta_max 0.996
_diffrn_measurement_device_type 'Bruker SMART 1000 CCD area-detector'
_diffrn_measurement_method '\f and \w'
_diffrn_radiation_monochromator graphite
_diffrn_radiation_source 'fine-focus sealed tube'
_diffrn_radiation_type MoK\a
_diffrn_radiation_wavelength 0.71073
_diffrn_reflns_av_R_equivalents 0.0266
_diffrn_reflns_av_sigmaI/netI 0.0430
_diffrn_reflns_limit_h_max 12
_diffrn_reflns_limit_h_min -12
_diffrn_reflns_limit_k_max 16
_diffrn_reflns_limit_k_min -16
_diffrn_reflns_limit_l_max 22
_diffrn_reflns_limit_l_min -22
_diffrn_reflns_number 17993
_diffrn_reflns_theta_full 28.00
_diffrn_reflns_theta_max 28.00
_diffrn_reflns_theta_min 1.79
_exptl_absorpt_coefficient_mu 0.417
_exptl_absorpt_correction_T_max 0.9401
_exptl_absorpt_correction_T_min 0.8510
_exptl_absorpt_correction_type multi-scan
_exptl_absorpt_process_details '(SADABS; Sheldrick, 1996)'
_exptl_crystal_colour colourless
_exptl_crystal_density_diffrn 1.749
_exptl_crystal_density_method 'not measured'
_exptl_crystal_description prism
_exptl_crystal_F_000 932
_exptl_crystal_size_max 0.40
_exptl_crystal_size_mid 0.20
_exptl_crystal_size_min 0.15
_refine_diff_density_max 1.000
_refine_diff_density_min -0.771
_refine_ls_extinction_method none
_refine_ls_goodness_of_fit_ref 1.000
_refine_ls_hydrogen_treatment constr
_refine_ls_matrix_type full
_refine_ls_number_parameters 545
_refine_ls_number_reflns 8355
_refine_ls_number_restraints 0
_refine_ls_restrained_S_all 1.000
_refine_ls_R_factor_all 0.0503
_refine_ls_R_factor_gt 0.0407
_refine_ls_shift/su_max 0.003
_refine_ls_shift/su_mean 0.001
_refine_ls_structure_factor_coef Fsqd
_refine_ls_weighting_details 'calc w=1/[\s^2^(Fo^2^)+(0.0505P)^2^+1.7P] where P=(Fo^2^+2Fc^2^)/3'
_refine_ls_weighting_scheme calc
_refine_ls_wR_factor_gt 0.0990
_refine_ls_wR_factor_ref 0.1039
_reflns_number_gt 6766
_reflns_number_total 8355
_reflns_threshold_expression I>2\s(I)
_cod_data_source_file om2259.cif
_cod_data_source_block I
_cod_database_code 2219674
_cod_database_fobs_code 2219674

loop_
_symmetry_equiv_pos_as_xyz
'x, y, z'
'-x, -y, -z'

loop_
_atom_site_type_symbol
_atom_site_label
_atom_site_fract_x
_atom_site_fract_y
_atom_site_fract_z
_atom_site_U_iso_or_equiv
_atom_site_adp_type
_atom_site_calc_flag
_atom_site_refinement_flags
_atom_site_occupancy
_atom_site_disorder_assembly
_atom_site_disorder_group
Zr Zr1 0.28559(3) 0.802835(18) 0.195072(14) 0.01451(7) Uani d . 1 . .
N N1 0.3709(2) 0.94504(17) 0.32273(12) 0.0168(4) Uani d . 1 . .
O O1 0.10400(19) 0.77557(14) 0.25919(11) 0.0198(3) Uani d . 1 . .
O O2 0.0216(2) 0.82091(17) 0.36581(14) 0.0340(5) Uani d . 1 . .
O O3 0.53253(19) 0.93108(14) 0.22590(10) 0.0185(3) Uani d . 1 . .
O O4 0.7468(2) 1.08521(15) 0.30894(11) 0.0231(4) Uani d . 1 . .
C C1 0.1197(3) 0.8424(2) 0.32888(16) 0.0212(5) Uani d . 1 . .
C C2 0.2728(3) 0.9455(2) 0.36620(15) 0.0187(5) Uani d . 1 . .
C C3 0.3136(3) 1.0328(2) 0.43831(16) 0.0234(5) Uani d . 1 . .
H H3 0.2414 1.0317 0.4683 0.028 Uiso calc R 1 . .
C C4 0.4617(3) 1.1214(2) 0.46564(16) 0.0236(5) Uani d . 1 . .
H H4 0.4925 1.1828 0.5146 0.028 Uiso calc R 1 . .
C C5 0.5654(3) 1.1200(2) 0.42086(15) 0.0221(5) Uani d . 1 . .
H H5 0.6682 1.1796 0.4390 0.026 Uiso calc R 1 . .
C C6 0.5155(3) 1.0298(2) 0.34937(15) 0.0173(5) Uani d . 1 . .
C C7 0.6084(3) 1.0150(2) 0.29175(15) 0.0175(5) Uani d . 1 . .
N N2 0.1737(2) 0.60123(16) 0.19282(12) 0.0155(4) Uani d . 1 . .
O O5 0.05699(19) 0.70749(14) 0.08778(10) 0.0182(3) Uani d . 1 . .
O O6 -0.1565(2) 0.54563(15) 0.01431(11) 0.0239(4) Uani d . 1 . .
O O7 0.43417(19) 0.74858(14) 0.30198(10) 0.0183(3) Uani d . 1 . .
O O8 0.4862(2) 0.61348(15) 0.36795(11) 0.0265(4) Uani d . 1 . .
C C8 -0.0300(3) 0.5985(2) 0.07296(15) 0.0171(5) Uani d . 1 . .
C C9 0.0356(3) 0.5343(2) 0.13438(14) 0.0165(4) Uani d . 1 . .
C C10 -0.0384(3) 0.4166(2) 0.13214(16) 0.0216(5) Uani d . 1 . .
H H10 -0.1381 0.3702 0.0899 0.026 Uiso calc R 1 . .
C C11 0.0358(3) 0.3686(2) 0.19240(16) 0.0221(5) Uani d . 1 . .
H H11 -0.0119 0.2884 0.1923 0.027 Uiso calc R 1 . .
C C12 0.1816(3) 0.4392(2) 0.25330(15) 0.0182(5) Uani d . 1 . .
H H12 0.2354 0.4081 0.2954 0.022 Uiso calc R 1 . .
C C13 0.2465(3) 0.5554(2) 0.25141(14) 0.0158(4) Uani d . 1 . .
C C14 0.4018(3) 0.6443(2) 0.31261(14) 0.0169(5) Uani d . 1 . .
N N3 0.3092(2) 0.86076(16) 0.07171(12) 0.0160(4) Uani d . 1 . .
O O9 0.39755(19) 0.70295(14) 0.12953(10) 0.0177(3) Uani d . 1 . .
O O10 0.5097(2) 0.67269(16) 0.03268(11) 0.0250(4) Uani d . 1 . .
O O11 0.1938(2) 0.94406(14) 0.17254(10) 0.0190(3) Uani d . 1 . .
O O12 0.1385(2) 1.07302(15) 0.09910(11) 0.0233(4) Uani d . 1 . .
C C15 0.4337(3) 0.7215(2) 0.06333(15) 0.0172(5) Uani d . 1 . .
C C16 0.3755(3) 0.80986(19) 0.02482(14) 0.0165(4) Uani d . 1 . .
C C17 0.3836(3) 0.8366(2) -0.05096(15) 0.0202(5) Uani d . 1 . .
H H17 0.4343 0.8016 -0.0827 0.024 Uiso calc R 1 . .
C C18 0.3155(3) 0.9160(2) -0.07950(16) 0.0225(5) Uani d . 1 . .
H H18 0.3163 0.9341 -0.1322 0.027 Uiso calc R 1 . .
C C19 0.2463(3) 0.9689(2) -0.03055(15) 0.0206(5) Uani d . 1 . .
H H19 0.1992 1.0233 -0.0490 0.025 Uiso calc R 1 . .
C C20 0.2480(3) 0.9398(2) 0.04572(15) 0.0175(5) Uani d . 1 . .
C C21 0.1862(3) 0.9920(2) 0.10879(15) 0.0167(5) Uani d . 1 . .
N N4 0.7448(2) 0.58832(17) 0.48483(12) 0.0175(4) Uani d . 1 . .
H H4A 0.6960 0.6270 0.4554 0.021 Uiso d R 1 . .
N N5 0.7533(2) 0.40707(17) 0.51036(13) 0.0194(4) Uani d . 1 . .
N N6 0.9696(2) 0.58949(17) 0.58959(12) 0.0184(4) Uani d . 1 . .
N N7 0.9521(2) 0.76211(18) 0.55671(14) 0.0227(4) Uani d . 1 . .
H H7A 0.8982 0.7924 0.5217 0.027 Uiso d R 1 . .
H H7B 1.0470 0.8008 0.5934 0.027 Uiso d R 1 . .
N N8 0.5335(2) 0.41661(18) 0.41288(13) 0.0234(5) Uani d . 1 . .
H H8A 0.4855 0.3406 0.3967 0.028 Uiso d R 1 . .
H H8B 0.4936 0.4635 0.3884 0.028 Uiso d R 1 . .
N N9 0.9768(2) 0.41118(18) 0.61023(13) 0.0224(4) Uani d . 1 . .
H H9A 0.9358 0.3348 0.5938 0.027 Uiso d R 1 . .
H H9B 1.0659 0.4460 0.6523 0.027 Uiso d R 1 . .
C C22 0.8915(3) 0.6470(2) 0.54501(14) 0.0170(5) Uani d . 1 . .
C C23 0.6774(3) 0.4676(2) 0.46958(15) 0.0187(5) Uani d . 1 . .
C C24 0.8975(3) 0.4710(2) 0.56878(14) 0.0181(5) Uani d . 1 . .
N N10 0.7164(3) 0.48215(18) 0.24952(14) 0.0253(5) Uani d . 1 A .
N N11 0.4934(3) 0.48189(19) 0.14323(14) 0.0271(5) Uani d . 1 A .
H H11A 0.4506 0.5220 0.1122 0.032 Uiso d R 1 . .
N N12 0.4830(2) 0.30662(17) 0.18547(13) 0.0192(4) Uani d . 1 A .
N N13 0.7066(3) 0.30818(19) 0.28279(14) 0.0268(5) Uani d . 1 . .
H H13A 0.6542 0.2336 0.2754 0.032 Uiso d R 1 . .
H H13B 0.8004 0.3462 0.3207 0.032 Uiso d R 1 . .
N N14 0.7048(6) 0.6558(5) 0.2174(3) 0.0262(11) Uani d P 0.60 A 1
N N14' 0.7338(10) 0.6400(7) 0.1863(5) 0.0341(19) Uani d P 0.40 A 2
H H14A 0.8089 0.6854 0.2358 0.041 Uiso d R 1 . .
H H14B 0.6659 0.6837 0.1755 0.041 Uiso d R 1 . .
N N15 0.2681(2) 0.31340(18) 0.08405(13) 0.0207(4) Uani d . 1 A .
H H15A 0.2180 0.3501 0.0532 0.025 Uiso d R 1 . .
H H15B 0.2240 0.2385 0.0796 0.025 Uiso d R 1 . .
C C25 0.6329(3) 0.3668(2) 0.23774(15) 0.0188(5) Uani d . 1 . .
C C26 0.6431(3) 0.5381(2) 0.20080(19) 0.0322(6) Uani d . 1 . .
C C27 0.4140(3) 0.3657(2) 0.13757(15) 0.0180(5) Uani d . 1 . .
O O1W 0.2873(2) 0.21473(16) 0.29928(12) 0.0313(4) Uani d . 1 . .
H H1WA 0.3023 0.2068 0.2537 0.038 Uiso d R 1 . .
H H1WB 0.1976 0.1718 0.2947 0.038 Uiso d R 1 . .
O O2W 0.7796(2) 0.84349(18) 0.42014(12) 0.0296(4) Uani d . 1 . .
H H2WA 0.8454 0.8469 0.3963 0.036 Uiso d R 1 . .
H H2WB 0.6916 0.8170 0.3831 0.036 Uiso d R 1 . .
O O3W 0.8371(3) 0.8297(2) 0.11479(16) 0.0483(6) Uani d . 1 . .
H H3WA 0.9164 0.8118 0.1270 0.058 Uiso d R 1 . .
H H3WB 0.7562 0.7779 0.0809 0.058 Uiso d R 1 . .
O O4W -0.0041(4) 0.0297(3) 0.2674(2) 0.0310(7) Uani d P 0.70 B 1
H H4WA -0.0839 0.0422 0.2701 0.037 Uiso d PR 0.70 B 1
H H4WB 0.0024 -0.0225 0.2920 0.037 Uiso d PR 0.70 B 1
O O4W' -0.0135(12) 0.0610(8) 0.2484(6) 0.036(2) Uiso d P 0.30 C 2
H H4WC -0.0592 -0.0132 0.2082 0.043 Uiso d PR 0.30 C 2
H H4WD -0.0861 0.0687 0.2662 0.043 Uiso d PR 0.30 C 2

loop_
_atom_site_aniso_label
_atom_site_aniso_U_11
_atom_site_aniso_U_22
_atom_site_aniso_U_33
_atom_site_aniso_U_12
_atom_site_aniso_U_13
_atom_site_aniso_U_23
Zr1 0.01427(12) 0.01246(11) 0.01488(12) 0.00449(8) 0.00258(8) 0.00297(8)
N1 0.0181(10) 0.0154(9) 0.0170(9) 0.0068(8) 0.0046(8) 0.0053(8)
O1 0.0185(8) 0.0156(8) 0.0245(9) 0.0049(7) 0.0072(7) 0.0056(7)
O2 0.0375(11) 0.0250(10) 0.0528(13) 0.0126(9) 0.0328(10) 0.0119(9)
O3 0.0166(8) 0.0174(8) 0.0190(8) 0.0034(7) 0.0055(7) 0.0036(7)
O4 0.0147(8) 0.0183(8) 0.0298(10) 0.0013(7) 0.0040(7) 0.0038(7)
C1 0.0221(12) 0.0222(12) 0.0276(13) 0.0131(10) 0.0130(10) 0.0110(10)
C2 0.0225(12) 0.0170(11) 0.0196(11) 0.0090(10) 0.0083(10) 0.0067(9)
C3 0.0348(14) 0.0218(12) 0.0222(12) 0.0168(11) 0.0135(11) 0.0090(10)
C4 0.0340(14) 0.0179(12) 0.0173(12) 0.0126(11) 0.0045(10) 0.0013(9)
C5 0.0252(13) 0.0163(11) 0.0202(12) 0.0064(10) 0.0030(10) 0.0026(9)
C6 0.0184(11) 0.0145(11) 0.0176(11) 0.0066(9) 0.0026(9) 0.0049(9)
C7 0.0150(11) 0.0138(11) 0.0223(12) 0.0055(9) 0.0028(9) 0.0065(9)
N2 0.0149(9) 0.0148(9) 0.0158(9) 0.0054(7) 0.0042(8) 0.0030(7)
O5 0.0159(8) 0.0158(8) 0.0197(8) 0.0049(6) 0.0016(7) 0.0050(7)
O6 0.0185(9) 0.0206(9) 0.0229(9) 0.0028(7) -0.0035(7) 0.0065(7)
O7 0.0173(8) 0.0168(8) 0.0181(8) 0.0053(7) 0.0028(7) 0.0040(6)
O8 0.0228(9) 0.0214(9) 0.0255(9) 0.0067(7) -0.0055(7) 0.0069(7)
C8 0.0162(11) 0.0155(11) 0.0184(11) 0.0064(9) 0.0039(9) 0.0031(9)
C9 0.0175(11) 0.0169(11) 0.0160(11) 0.0082(9) 0.0047(9) 0.0037(9)
C10 0.0167(11) 0.0186(12) 0.0215(12) 0.0010(9) 0.0008(10) 0.0034(10)
C11 0.0224(12) 0.0155(11) 0.0259(13) 0.0038(10) 0.0068(10) 0.0069(10)
C12 0.0202(11) 0.0186(11) 0.0177(11) 0.0091(9) 0.0059(9) 0.0065(9)
C13 0.0178(11) 0.0152(11) 0.0152(11) 0.0073(9) 0.0057(9) 0.0032(9)
C14 0.0155(11) 0.0184(11) 0.0166(11) 0.0066(9) 0.0045(9) 0.0043(9)
N3 0.0137(9) 0.0131(9) 0.0166(9) 0.0022(7) 0.0013(8) 0.0031(7)
O9 0.0191(8) 0.0158(8) 0.0182(8) 0.0076(7) 0.0047(7) 0.0047(6)
O10 0.0261(9) 0.0282(10) 0.0257(9) 0.0157(8) 0.0102(8) 0.0055(8)
O11 0.0226(9) 0.0161(8) 0.0188(8) 0.0083(7) 0.0061(7) 0.0045(7)
O12 0.0268(9) 0.0198(9) 0.0255(9) 0.0118(7) 0.0074(8) 0.0075(7)
C15 0.0129(10) 0.0157(11) 0.0164(11) 0.0022(9) 0.0004(9) -0.0003(9)
C16 0.0137(10) 0.0133(10) 0.0171(11) 0.0017(8) 0.0018(9) 0.0017(9)
C17 0.0182(11) 0.0208(12) 0.0187(11) 0.0039(9) 0.0064(9) 0.0025(9)
C18 0.0205(12) 0.0242(12) 0.0181(12) 0.0032(10) 0.0039(10) 0.0075(10)
C19 0.0182(11) 0.0184(11) 0.0215(12) 0.0042(9) 0.0023(10) 0.0073(10)
C20 0.0152(11) 0.0147(11) 0.0187(11) 0.0031(9) 0.0022(9) 0.0043(9)
C21 0.0141(10) 0.0132(10) 0.0200(11) 0.0039(9) 0.0021(9) 0.0059(9)
N4 0.0147(9) 0.0154(9) 0.0205(10) 0.0067(8) 0.0010(8) 0.0056(8)
N5 0.0177(10) 0.0166(10) 0.0215(10) 0.0062(8) 0.0030(8) 0.0047(8)
N6 0.0176(10) 0.0188(10) 0.0163(9) 0.0065(8) 0.0024(8) 0.0035(8)
N7 0.0186(10) 0.0169(10) 0.0255(11) 0.0052(8) -0.0015(9) 0.0041(8)
N8 0.0189(10) 0.0164(10) 0.0274(11) 0.0048(8) -0.0009(9) 0.0040(9)
N9 0.0209(10) 0.0189(10) 0.0234(11) 0.0086(8) 0.0000(9) 0.0054(8)
C22 0.0150(11) 0.0202(11) 0.0154(11) 0.0057(9) 0.0053(9) 0.0043(9)
C23 0.0178(11) 0.0183(11) 0.0195(11) 0.0064(9) 0.0062(9) 0.0041(9)
C24 0.0201(11) 0.0217(12) 0.0154(11) 0.0100(10) 0.0069(9) 0.0058(9)
N10 0.0204(11) 0.0191(10) 0.0304(12) 0.0064(9) -0.0007(9) 0.0088(9)
N11 0.0239(11) 0.0189(10) 0.0312(12) 0.0078(9) -0.0038(9) 0.0106(9)
N12 0.0190(10) 0.0186(10) 0.0183(10) 0.0074(8) 0.0030(8) 0.0048(8)
N13 0.0228(11) 0.0167(10) 0.0307(12) 0.0057(9) -0.0053(9) 0.0071(9)
N14 0.023(2) 0.018(2) 0.027(3) 0.0026(17) -0.0054(19) 0.012(2)
N14' 0.026(4) 0.023(3) 0.042(5) 0.006(3) -0.003(4) 0.009(4)
N15 0.0185(10) 0.0209(10) 0.0211(10) 0.0080(8) 0.0023(8) 0.0070(8)
C25 0.0201(12) 0.0199(12) 0.0175(11) 0.0094(9) 0.0056(9) 0.0051(9)
C26 0.0252(14) 0.0218(13) 0.0381(16) 0.0055(11) -0.0053(12) 0.0112(12)
C27 0.0184(11) 0.0185(11) 0.0174(11) 0.0080(9) 0.0056(9) 0.0034(9)
O1W 0.0360(11) 0.0244(10) 0.0247(10) 0.0027(8) 0.0064(8) 0.0052(8)
O2W 0.0213(9) 0.0449(12) 0.0224(9) 0.0128(9) 0.0080(8) 0.0040(8)
O3W 0.0403(13) 0.0441(13) 0.0590(16) 0.0177(11) 0.0113(12) 0.0140(12)
O4W 0.0331(17) 0.0289(17) 0.0353(18) 0.0144(14) 0.0147(14) 0.0079(15)

loop_
_atom_type_symbol
_atom_type_description
_atom_type_scat_dispersion_real
_atom_type_scat_dispersion_imag
_atom_type_scat_source
C C 0.0033 0.0016 'International Tables Vol C Tables 4.2.6.8 and 6.1.1.4'
H H 0.0000 0.0000 'International Tables Vol C Tables 4.2.6.8 and 6.1.1.4'
N N 0.0061 0.0033 'International Tables Vol C Tables 4.2.6.8 and 6.1.1.4'
O O 0.0106 0.0060 'International Tables Vol C Tables 4.2.6.8 and 6.1.1.4'
Zr Zr -2.9673 0.5597 'International Tables Vol C Tables 4.2.6.8 and 6.1.1.4'

loop_
_geom_angle_atom_site_label_1
_geom_angle_atom_site_label_2
_geom_angle_atom_site_label_3
_geom_angle
O11 Zr1 O9 135.20(6)
O11 Zr1 O1 77.18(6)
O9 Zr1 O1 140.70(6)
O11 Zr1 O3 89.27(6)
O9 Zr1 O3 76.40(6)
O1 Zr1 O3 134.77(6)
O11 Zr1 O5 77.71(6)
O9 Zr1 O5 88.12(6)
O1 Zr1 O5 77.03(6)
O3 Zr1 O5 142.19(6)
O11 Zr1 O7 140.58(6)
O9 Zr1 O7 77.15(6)
O1 Zr1 O7 87.39(6)
O3 Zr1 O7 76.22(6)
O5 Zr1 O7 134.02(6)
O11 Zr1 N3 67.37(7)
O9 Zr1 N3 67.83(6)
O1 Zr1 N3 135.82(6)
O3 Zr1 N3 71.70(6)
O5 Zr1 N3 70.52(6)
O7 Zr1 N3 136.80(6)
O11 Zr1 N1 70.33(6)
O9 Zr1 N1 135.65(6)
O1 Zr1 N1 67.44(7)
O3 Zr1 N1 67.36(7)
O5 Zr1 N1 136.22(7)
O7 Zr1 N1 70.25(6)
N3 Zr1 N1 120.12(7)
O11 Zr1 N2 135.82(7)
O9 Zr1 N2 71.12(6)
O1 Zr1 N2 69.59(6)
O3 Zr1 N2 134.88(6)
O5 Zr1 N2 67.27(6)
O7 Zr1 N2 66.76(6)
N3 Zr1 N2 120.74(7)
N1 Zr1 N2 119.13(7)
C2 N1 C6 119.8(2)
C2 N1 Zr1 120.07(16)
C6 N1 Zr1 120.01(15)
C1 O1 Zr1 124.99(15)
C7 O3 Zr1 125.60(15)
O2 C1 O1 123.5(2)
O2 C1 C2 121.4(2)
O1 C1 C2 114.9(2)
N1 C2 C3 122.1(2)
N1 C2 C1 112.4(2)
C3 C2 C1 125.6(2)
C4 C3 C2 118.5(2)
C4 C3 H3 120.8
C2 C3 H3 120.8
C3 C4 C5 119.4(2)
C3 C4 H4 120.3
C5 C4 H4 120.3
C6 C5 C4 118.5(2)
C6 C5 H5 120.7
C4 C5 H5 120.7
N1 C6 C5 121.7(2)
N1 C6 C7 112.0(2)
C5 C6 C7 126.3(2)
O4 C7 O3 125.2(2)
O4 C7 C6 119.9(2)
O3 C7 C6 114.8(2)
C9 N2 C13 119.7(2)
C9 N2 Zr1 119.59(15)
C13 N2 Zr1 120.67(15)
C8 O5 Zr1 125.56(14)
C14 O7 Zr1 125.03(14)
O6 C8 O5 125.9(2)
O6 C8 C9 119.7(2)
O5 C8 C9 114.3(2)
N2 C9 C10 122.0(2)
N2 C9 C8 113.2(2)
C10 C9 C8 124.9(2)
C11 C10 C9 118.7(2)
C11 C10 H10 120.6
C9 C10 H10 120.6
C10 C11 C12 119.0(2)
C10 C11 H11 120.5
C12 C11 H11 120.5
C13 C12 C11 118.6(2)
C13 C12 H12 120.7
C11 C12 H12 120.7
N2 C13 C12 121.9(2)
N2 C13 C14 112.32(19)
C12 C13 C14 125.7(2)
O8 C14 O7 125.2(2)
O8 C14 C13 119.7(2)
O7 C14 C13 115.10(19)
C16 N3 C20 120.0(2)
C16 N3 Zr1 119.94(15)
C20 N3 Zr1 119.92(16)
C15 O9 Zr1 125.29(14)
C21 O11 Zr1 127.15(15)
O10 C15 O9 124.2(2)
O10 C15 C16 121.4(2)
O9 C15 C16 114.4(2)
N3 C16 C17 121.8(2)
N3 C16 C15 112.2(2)
C17 C16 C15 126.0(2)
C16 C17 C18 118.3(2)
C16 C17 H17 120.9
C18 C17 H17 120.9
C17 C18 C19 119.8(2)
C17 C18 H18 120.1
C19 C18 H18 120.1
C20 C19 C18 118.0(2)
C20 C19 H19 121.0
C18 C19 H19 121.0
N3 C20 C19 122.0(2)
N3 C20 C21 112.4(2)
C19 C20 C21 125.6(2)
O12 C21 O11 125.7(2)
O12 C21 C20 121.5(2)
O11 C21 C20 112.80(19)
C22 N4 C23 119.5(2)
C22 N4 H4A 119.9
C23 N4 H4A 120.6
C23 N5 C24 115.7(2)
C22 N6 C24 115.8(2)
C22 N7 H7A 116.1
C22 N7 H7B 118.8
H7A N7 H7B 124.5
C23 N8 H8A 122.4
C23 N8 H8B 115.6
H8A N8 H8B 121.7
C24 N9 H9A 117.4
C24 N9 H9B 122.3
H9A N9 H9B 120.3
N7 C22 N6 121.6(2)
N7 C22 N4 117.4(2)
N6 C22 N4 120.9(2)
N5 C23 N8 122.0(2)
N5 C23 N4 121.4(2)
N8 C23 N4 116.6(2)
N9 C24 N5 116.6(2)
N9 C24 N6 116.8(2)
N5 C24 N6 126.6(2)
C26 N10 C25 115.4(2)
C26 N11 C27 119.3(2)
C26 N11 H11A 118.4
C27 N11 H11A 122.2
C27 N12 C25 116.2(2)
C25 N13 H13A 117.1
C25 N13 H13B 119.3
H13A N13 H13B 123.4
C26 N14 H14A 114.1
C26 N14 H14B 113.2
H14A N14 H14B 110.9
C26 N14' H14A 108.8
C26 N14' H14B 104.7
H14A N14' H14B 101.7
C27 N15 H15A 122.7
C27 N15 H15B 116.3
H15A N15 H15B 121.0
N13 C25 N12 117.2(2)
N13 C25 N10 116.3(2)
N12 C25 N10 126.5(2)
N10 C26 N14 119.5(3)
N10 C26 N11 121.7(2)
N14 C26 N11 117.9(3)
N10 C26 N14' 118.7(4)
N11 C26 N14' 115.9(4)
N15 C27 N12 120.3(2)
N15 C27 N11 118.9(2)
N12 C27 N11 120.8(2)
H1WA O1W H1WB 111.2
H2WA O2W H2WB 107.1
H3WA O3W H3WB 115.2
H4WA O4W H4WB 106.9
H4WB O4W H4WC 103.3
H4WB O4W H4WD 123.7
H4WC O4W' H4WD 106.2

loop_
_geom_bond_atom_site_label_1
_geom_bond_atom_site_label_2
_geom_bond_distance
Zr1 O11 2.1964(16)
Zr1 O9 2.2144(17)
Zr1 O1 2.2276(17)
Zr1 O3 2.2337(17)
Zr1 O5 2.2336(17)
Zr1 O7 2.2743(17)
Zr1 N3 2.343(2)
Zr1 N1 2.349(2)
Zr1 N2 2.370(2)
N1 C2 1.329(3)
N1 C6 1.340(3)
O1 C1 1.286(3)
O2 C1 1.233(3)
O3 C7 1.269(3)
O4 C7 1.244(3)
C1 C2 1.494(3)
C2 C3 1.386(3)
C3 C4 1.382(4)
C3 H3 0.9500
C4 C5 1.391(4)
C4 H4 0.9500
C5 C6 1.383(3)
C5 H5 0.9500
C6 C7 1.504(3)
N2 C9 1.322(3)
N2 C13 1.335(3)
O5 C8 1.285(3)
O6 C8 1.230(3)
O7 C14 1.275(3)
O8 C14 1.233(3)
C8 C9 1.502(3)
C9 C10 1.392(3)
C10 C11 1.379(3)
C10 H10 0.9500
C11 C12 1.390(3)
C11 H11 0.9500
C12 C13 1.382(3)
C12 H12 0.9500
C13 C14 1.506(3)
N3 C16 1.335(3)
N3 C20 1.338(3)
O9 C15 1.287(3)
O10 C15 1.233(3)
O11 C21 1.295(3)
O12 C21 1.224(3)
C15 C16 1.506(3)
C16 C17 1.384(3)
C17 C18 1.392(4)
C17 H17 0.9500
C18 C19 1.393(4)
C18 H18 0.9500
C19 C20 1.384(3)
C19 H19 0.9500
C20 C21 1.507(3)
N4 C22 1.366(3)
N4 C23 1.380(3)
N4 H4A 0.8700
N5 C23 1.316(3)
N5 C24 1.349(3)
N6 C22 1.329(3)
N6 C24 1.353(3)
N7 C22 1.318(3)
N7 H7A 0.8700
N7 H7B 0.8700
N8 C23 1.318(3)
N8 H8A 0.8700
N8 H8B 0.8701
N9 C24 1.333(3)
N9 H9A 0.8700
N9 H9B 0.8700
N10 C26 1.327(3)
N10 C25 1.351(3)
N11 C26 1.364(3)
N11 C27 1.371(3)
N11 H11A 0.8700
N12 C27 1.329(3)
N12 C25 1.342(3)
N13 C25 1.321(3)
N13 H13A 0.8699
N13 H13B 0.8700
N14 C26 1.340(6)
N14 H14A 0.8749
N14 H14B 0.8687
N14' C26 1.380(9)
N14' H14A 0.9028
N14' H14B 0.9488
N15 C27 1.312(3)
N15 H15A 0.8700
N15 H15B 0.8700
O1W H1WA 0.8200
O1W H1WB 0.8201
O2W H2WA 0.8199
O2W H2WB 0.8200
O3W H3WA 0.8199
O3W H3WB 0.8200
O4W H4WA 0.8199
O4W H4WB 0.8201
O4W H4WC 0.9759
O4W H4WD 1.0210
O4W' H4WA 0.8285
O4W' H4WC 0.9537
O4W' H4WD 0.8410

loop_
_geom_hbond_atom_site_label_D
_geom_hbond_atom_site_label_H
_geom_hbond_atom_site_label_A
_geom_hbond_site_symmetry_A
_geom_hbond_distance_DH
_geom_hbond_distance_HA
_geom_hbond_distance_DA
_geom_hbond_angle_DHA
_geom_hbond_publ_flag
O1W H1WA N12 1_555 0.82 2.43 3.106(3) 140 y
O1W H1WB O4W 1_555 0.82 2.03 2.824(4) 163 y
O2W H2WA O2 1_655 0.82 1.96 2.746(3) 160 y
O2W H2WB O7 1_555 0.82 2.24 3.051(3) 169 y
O2W H2WB O8 1_555 0.82 2.58 3.091(3) 122 y
N4 H4A O8 1_555 0.87 2.05 2.805(3) 144 y
O3W H3WA O5 1_655 0.82 2.26 2.992(4) 149 y
O3W H3WA O11 1_655 0.82 2.44 3.008(4) 127 y
O3W H3WB O10 1_555 0.82 2.12 2.890(3) 155 y
O4W H4WA O4 1_445 0.82 2.06 2.858(5) 166 y
N7 H7A O2W 1_555 0.87 2.06 2.921(3) 168 y
N7 H7B O4 2_776 0.87 2.09 2.949(3) 169 y
O4W H4WB O2 1_545 0.82 2.46 3.283(4) 180 y
N8 H8A O1W 1_555 0.87 2.10 2.813(3) 139 y
N8 H8B O8 1_555 0.87 1.94 2.762(3) 156 y
N9 H9A O2 2_666 0.87 2.23 2.944(3) 139 y
N9 H9B N10 2_766 0.87 2.08 2.947(3) 176 y
N11 H11A O9 1_555 0.87 2.42 3.134(3) 139 y
N13 H13A O4 1_545 0.87 2.32 2.957(3) 130 y
N13 H13B N6 2_766 0.87 2.10 2.958(3) 170 y
N14 H14A O1 1_655 0.87 2.54 3.398(6) 169 y
N14 H14A O2 1_655 0.87 2.48 3.167(6) 136 y
N14 H14B O3W 1_555 0.87 2.55 3.119(6) 124 y
N14 H14B O9 1_555 0.87 2.51 3.121(6) 127 y
N14 H14B O10 1_555 0.87 2.42 3.228(5) 156 y
N15 H15A O6 2_565 0.87 1.94 2.797(3) 166 y
N15 H15B O12 1_545 0.87 2.06 2.911(3) 167 y
C3 H3 O2W 2_676 0.95 2.36 3.130(3) 138 y
C12 H12 O1W 1_555 0.95 2.58 3.326(3) 136 y
C17 H17 N12 2_665 0.95 2.48 3.417(4) 169 y
C19 H19 O3W 2_675 0.95 2.31 3.215(4) 158 y
C14 O8 Cg1 . 1.23 3.89 4.068(3) 89 y

loop_
_geom_torsion_atom_site_label_1
_geom_torsion_atom_site_label_2
_geom_torsion_atom_site_label_3
_geom_torsion_atom_site_label_4
_geom_torsion
O11 Zr1 N1 C2 79.81(17)
O9 Zr1 N1 C2 -144.77(16)
O1 Zr1 N1 C2 -4.07(16)
O3 Zr1 N1 C2 177.53(19)
O5 Zr1 N1 C2 34.2(2)
O7 Zr1 N1 C2 -99.62(18)
N3 Zr1 N1 C2 126.98(17)
N2 Zr1 N1 C2 -52.46(19)
O11 Zr1 N1 C6 -96.45(17)
O9 Zr1 N1 C6 39.0(2)
O1 Zr1 N1 C6 179.67(18)
O3 Zr1 N1 C6 1.27(15)
O5 Zr1 N1 C6 -142.04(15)
O7 Zr1 N1 C6 84.13(17)
N3 Zr1 N1 C6 -49.28(18)
N2 Zr1 N1 C6 131.28(16)
O11 Zr1 O1 C1 -72.21(18)
O9 Zr1 O1 C1 137.22(17)
O3 Zr1 O1 C1 3.7(2)
O5 Zr1 O1 C1 -152.33(19)
O7 Zr1 O1 C1 71.25(18)
N3 Zr1 O1 C1 -109.06(19)
N1 Zr1 O1 C1 1.57(17)
N2 Zr1 O1 C1 137.39(19)
O11 Zr1 O3 C7 70.44(18)
O9 Zr1 O3 C7 -152.41(18)
O1 Zr1 O3 C7 -0.6(2)
O5 Zr1 O3 C7 139.11(17)
O7 Zr1 O3 C7 -72.56(18)
N3 Zr1 O3 C7 136.80(19)
N1 Zr1 O3 C7 1.50(17)
N2 Zr1 O3 C7 -107.71(18)
Zr1 O1 C1 O2 -175.06(18)
Zr1 O1 C1 C2 0.7(3)
C6 N1 C2 C3 1.3(3)
Zr1 N1 C2 C3 -175.02(17)
C6 N1 C2 C1 -178.1(2)
Zr1 N1 C2 C1 5.7(3)
O2 C1 C2 N1 171.7(2)
O1 C1 C2 N1 -4.2(3)
O2 C1 C2 C3 -7.5(4)
O1 C1 C2 C3 176.6(2)
N1 C2 C3 C4 -0.4(4)
C1 C2 C3 C4 178.8(2)
C2 C3 C4 C5 -0.6(4)
C3 C4 C5 C6 0.7(4)
C2 N1 C6 C5 -1.1(3)
Zr1 N1 C6 C5 175.18(17)
C2 N1 C6 C7 -179.5(2)
Zr1 N1 C6 C7 -3.3(2)
C4 C5 C6 N1 0.1(4)
C4 C5 C6 C7 178.3(2)
Zr1 O3 C7 O4 179.05(17)
Zr1 O3 C7 C6 -3.7(3)
N1 C6 C7 O4 -178.3(2)
C5 C6 C7 O4 3.4(4)
N1 C6 C7 O3 4.3(3)
C5 C6 C7 O3 -174.1(2)
O11 Zr1 N2 C9 38.2(2)
O9 Zr1 N2 C9 -98.20(17)
O1 Zr1 N2 C9 81.91(17)
O3 Zr1 N2 C9 -144.46(16)
O5 Zr1 N2 C9 -2.13(16)
O7 Zr1 N2 C9 178.05(18)
N3 Zr1 N2 C9 -50.07(19)
N1 Zr1 N2 C9 129.38(17)
O11 Zr1 N2 C13 -139.83(16)
O9 Zr1 N2 C13 83.78(17)
O1 Zr1 N2 C13 -96.11(18)
O3 Zr1 N2 C13 37.5(2)
O5 Zr1 N2 C13 179.84(19)
O7 Zr1 N2 C13 0.03(16)
N3 Zr1 N2 C13 131.91(16)
N1 Zr1 N2 C13 -48.65(19)
O11 Zr1 O5 C8 -150.83(19)
O9 Zr1 O5 C8 71.97(18)
O1 Zr1 O5 C8 -71.37(18)
O3 Zr1 O5 C8 136.75(17)
O7 Zr1 O5 C8 1.9(2)
N3 Zr1 O5 C8 139.08(19)
N1 Zr1 O5 C8 -107.32(19)
N2 Zr1 O5 C8 1.68(17)
O11 Zr1 O7 C14 137.40(17)
O9 Zr1 O7 C14 -72.30(18)
O1 Zr1 O7 C14 71.31(18)
O3 Zr1 O7 C14 -151.21(19)
O5 Zr1 O7 C14 2.2(2)
N3 Zr1 O7 C14 -108.38(19)
N1 Zr1 O7 C14 138.25(19)
N2 Zr1 O7 C14 2.44(17)
Zr1 O5 C8 O6 179.53(18)
Zr1 O5 C8 C9 -1.1(3)
C13 N2 C9 C10 0.6(3)
Zr1 N2 C9 C10 -177.49(18)
C13 N2 C9 C8 -179.6(2)
Zr1 N2 C9 C8 2.3(3)
O6 C8 C9 N2 178.5(2)
O5 C8 C9 N2 -0.9(3)
O6 C8 C9 C10 -1.7(4)
O5 C8 C9 C10 178.9(2)
N2 C9 C10 C11 -0.5(4)
C8 C9 C10 C11 179.7(2)
C9 C10 C11 C12 0.1(4)
C10 C11 C12 C13 0.3(4)
C9 N2 C13 C12 -0.1(3)
Zr1 N2 C13 C12 177.89(17)
C9 N2 C13 C14 -179.9(2)
Zr1 N2 C13 C14 -1.9(3)
C11 C12 C13 N2 -0.3(4)
C11 C12 C13 C14 179.4(2)
Zr1 O7 C14 O8 176.13(18)
Zr1 O7 C14 C13 -4.2(3)
N2 C13 C14 O8 -176.6(2)
C12 C13 C14 O8 3.7(4)
N2 C13 C14 O7 3.7(3)
C12 C13 C14 O7 -176.0(2)
O11 Zr1 N3 C16 178.94(18)
O9 Zr1 N3 C16 -0.52(15)
O1 Zr1 N3 C16 -141.75(15)
O3 Zr1 N3 C16 81.86(17)
O5 Zr1 N3 C16 -96.63(17)
O7 Zr1 N3 C16 37.8(2)
N1 Zr1 N3 C16 130.51(16)
N2 Zr1 N3 C16 -50.06(18)
O11 Zr1 N3 C20 -4.98(16)
O9 Zr1 N3 C20 175.56(18)
O1 Zr1 N3 C20 34.3(2)
O3 Zr1 N3 C20 -102.06(17)
O5 Zr1 N3 C20 79.44(17)
O7 Zr1 N3 C20 -146.12(15)
N1 Zr1 N3 C20 -53.42(18)
N2 Zr1 N3 C20 126.02(16)
O11 Zr1 O9 C15 3.7(2)
O1 Zr1 O9 C15 140.88(16)
O3 Zr1 O9 C15 -71.07(17)
O5 Zr1 O9 C15 74.13(17)
O7 Zr1 O9 C15 -149.76(18)
N3 Zr1 O9 C15 4.43(16)
N1 Zr1 O9 C15 -106.57(18)
N2 Zr1 O9 C15 140.72(18)
O9 Zr1 O11 C21 2.9(2)
O1 Zr1 O11 C21 -150.93(19)
O3 Zr1 O11 C21 72.58(18)
O5 Zr1 O11 C21 -71.65(18)
O7 Zr1 O11 C21 139.58(17)
N3 Zr1 O11 C21 2.15(17)
N1 Zr1 O11 C21 138.73(19)
N2 Zr1 O11 C21 -109.31(19)
Zr1 O9 C15 O10 172.67(17)
Zr1 O9 C15 C16 -7.2(3)
C20 N3 C16 C17 0.2(3)
Zr1 N3 C16 C17 176.24(17)
C20 N3 C16 C15 -178.54(19)
Zr1 N3 C16 C15 -2.5(2)
O10 C15 C16 N3 -174.0(2)
O9 C15 C16 N3 5.8(3)
O10 C15 C16 C17 7.3(4)
O9 C15 C16 C17 -172.8(2)
N3 C16 C17 C18 -2.1(3)
C15 C16 C17 C18 176.4(2)
C16 C17 C18 C19 2.0(4)
C17 C18 C19 C20 0.0(4)
C16 N3 C20 C19 2.0(3)
Zr1 N3 C20 C19 -174.09(17)
C16 N3 C20 C21 -177.09(19)
Zr1 N3 C20 C21 6.8(2)
C18 C19 C20 N3 -2.0(3)
C18 C19 C20 C21 176.9(2)
Zr1 O11 C21 O12 -177.80(17)
Zr1 O11 C21 C20 0.5(3)
N3 C20 C21 O12 173.6(2)
C19 C20 C21 O12 -5.4(4)
N3 C20 C21 O11 -4.8(3)
C19 C20 C21 O11 176.2(2)
C24 N6 C22 N7 -177.1(2)
C24 N6 C22 N4 2.7(3)
C23 N4 C22 N7 179.2(2)
C23 N4 C22 N6 -0.7(3)
C24 N5 C23 N8 -177.7(2)
C24 N5 C23 N4 1.7(3)
C22 N4 C23 N5 -1.7(3)
C22 N4 C23 N8 177.7(2)
C23 N5 C24 N9 -179.4(2)
C23 N5 C24 N6 0.7(4)
C22 N6 C24 N9 177.2(2)
C22 N6 C24 N5 -2.8(4)
C27 N12 C25 N13 -176.6(2)
C27 N12 C25 N10 3.8(4)
C26 N10 C25 N13 176.9(3)
C26 N10 C25 N12 -3.5(4)
C25 N10 C26 N14 169.0(3)
C25 N10 C26 N11 0.2(4)
C25 N10 C26 N14' -157.4(4)
C27 N11 C26 N10 2.4(4)
C27 N11 C26 N14 -166.5(3)
C27 N11 C26 N14' 160.7(4)
C25 N12 C27 N15 179.4(2)
C25 N12 C27 N11 -0.8(3)
C26 N11 C27 N15 177.7(3)
C26 N11 C27 N12 -2.1(4)
